data_7700836
loop_
_publ_author_name
'Sanchis-Perucho, Adri\'an'
'Mart\'inez-Lillo, Jos\'e'

_publ_section_title
;
 Ferromagnetic exchange interaction in a new Ir(iv)-Cu(ii) chain based on
 the hexachloroiridate(iv) anion.
;
_journal_issue 37
_journal_name_full 'Dalton transactions (Cambridge, England : 2003)'
_journal_page_first 13925
_journal_page_last 13930
_journal_paper_doi 10.1039/c9dt02884f
_journal_volume 48
_journal_year 2019
_chemical_formula_moiety '2(C16 H36 N), Ir Cl6'
_chemical_formula_sum 'C32 H72 Cl6 Ir N2'
_chemical_formula_weight 889.81
_space_group_crystal_system monoclinic
_space_group_IT_number 15
_space_group_name_Hall '-C 2yc'
_space_group_name_H-M_alt 'C 1 2/c 1'
_symmetry_space_group_name_Hall '-C 2yc'
_symmetry_space_group_name_H-M 'C 1 2/c 1'
_atom_sites_solution_hydrogens geom
_audit_creation_method SHELXL-2013
_audit_update_record
;
2019-06-11 deposited with the CCDC.    2019-08-14 downloaded from the CCDC.
;
_cell_angle_alpha 90
_cell_angle_beta 113.4515(18)
_cell_angle_gamma 90
_cell_formula_units_Z 4
_cell_length_a 13.9603(7)
_cell_length_b 18.0756(7)
_cell_length_c 17.0086(6)
_cell_measurement_reflns_used 10333
_cell_measurement_temperature 120(2)
_cell_measurement_theta_max 35.09
_cell_measurement_theta_min 2.56
_cell_volume 3937.4(3)
_computing_cell_refinement 'Bruker APEX'
_computing_data_collection 'Bruker APEX'
_computing_data_reduction 'Bruker SAINT'
_computing_molecular_graphics diamond
_computing_publication_material diamond
_computing_structure_refinement 'SHELXL-2013 (Sheldrick, 2013)'
_computing_structure_solution SHELXT
_diffrn_ambient_temperature 120(2)
_diffrn_measured_fraction_theta_full 0.999
_diffrn_measured_fraction_theta_max 0.999
_diffrn_measurement_device_type 'D8 VENTURE'
_diffrn_measurement_method 'phi and omega scans'
_diffrn_radiation_type MoK\a
_diffrn_radiation_wavelength 0.71073
_diffrn_reflns_av_R_equivalents 0.0386
_diffrn_reflns_av_unetI/netI 0.0123
_diffrn_reflns_Laue_measured_fraction_full 0.999
_diffrn_reflns_Laue_measured_fraction_max 0.999
_diffrn_reflns_limit_h_max 19
_diffrn_reflns_limit_h_min -19
_diffrn_reflns_limit_k_max 25
_diffrn_reflns_limit_k_min -25
_diffrn_reflns_limit_l_max 23
_diffrn_reflns_limit_l_min -23
_diffrn_reflns_number 114370
_diffrn_reflns_point_group_measured_fraction_full 0.999
_diffrn_reflns_point_group_measured_fraction_max 0.999
_diffrn_reflns_theta_full 25.242
_diffrn_reflns_theta_max 29.566
_diffrn_reflns_theta_min 2.253
_exptl_absorpt_coefficient_mu 3.822
_exptl_absorpt_correction_type multi-scan
_exptl_absorpt_process_details Sadabs
_exptl_crystal_colour red-brown
_exptl_crystal_density_diffrn 1.501
_exptl_crystal_description parallelepiped
_exptl_crystal_F_000 1828
_exptl_crystal_preparation 'Magnetic properties'
_exptl_crystal_size_max 0.125
_exptl_crystal_size_mid 0.095
_exptl_crystal_size_min 0.054
_exptl_transmission_factor_max 0.746
_exptl_transmission_factor_min 0.681
_refine_diff_density_max 0.769
_refine_diff_density_min -1.313
_refine_diff_density_rms 0.350
_refine_ls_extinction_method none
_refine_ls_goodness_of_fit_ref 1.332
_refine_ls_hydrogen_treatment constr
_refine_ls_matrix_type full
_refine_ls_number_parameters 187
_refine_ls_number_reflns 5519
_refine_ls_number_restraints 0
_refine_ls_restrained_S_all 1.332
_refine_ls_R_factor_all 0.0158
_refine_ls_R_factor_gt 0.0124
_refine_ls_shift/su_max 0.002
_refine_ls_shift/su_mean 0.000
_refine_ls_structure_factor_coef Fsqd
_refine_ls_weighting_details 'w=1/[\s^2^(Fo^2^)+(0.0330P)^2^+0.2576P] where P=(Fo^2^+2Fc^2^)/3'
_refine_ls_weighting_scheme calc
_refine_ls_wR_factor_gt 0.0393
_refine_ls_wR_factor_ref 0.0553
_reflns_Friedel_coverage 0.000
_reflns_number_gt 5309
_reflns_number_total 5519
_reflns_threshold_expression 'I > 2\s(I)'
_cod_data_source_file c9dt02884f2.cif
_cod_data_source_block compound_1
_cod_depositor_comments
;
The following automatic conversions were performed:

'_exptl_absorpt_correction_type' value 'Multi-Scan' changed to
'multi-scan' according to
/home/data/users/saulius/crontab/automatic-downloads/rss-feeds/RSC/lib/dictionaries/cif_core.dic
dictionary named 'cif_core.dic' version 2.4.2 from 2011-04-26.

Automatic conversion script
Id: cif_fix_values 4973 2017-02-22 13:04:09Z antanas 

 Adding full bibliography for 7700836--7700837.cif.
;
_cod_original_cell_volume 3937.5(3)
_cod_database_code 7700836
_shelx_space_group_comment
;
The symmetry employed for this shelxl refinement is uniquely defined
by the following loop, which should always be used as a source of
symmetry information in preference to the above space-group names.
They are only intended as comments.
;
_shelxl_version_number 2013-4

loop_
_space_group_symop_operation_xyz
'x, y, z'
'-x, y, -z+1/2'
'x+1/2, y+1/2, z'
'-x+1/2, y+1/2, -z+1/2'
'-x, -y, -z'
'x, -y, z-1/2'
'-x+1/2, -y+1/2, -z'
'x+1/2, -y+1/2, z-1/2'

loop_
_atom_site_label
_atom_site_type_symbol
_atom_site_fract_x
_atom_site_fract_y
_atom_site_fract_z
_atom_site_U_iso_or_equiv
_atom_site_adp_type
_atom_site_occupancy
_atom_site_site_symmetry_order
_atom_site_calc_flag
_atom_site_refinement_flags_posn
_atom_site_refinement_flags_adp
_atom_site_refinement_flags_occupancy
Ir1 Ir 0.5000 0.37120(2) 0.7500 0.01179(4) Uani 1 2 d S T P
Cl1 Cl 0.5000 0.50011(3) 0.7500 0.01708(11) Uani 1 2 d S T P
Cl2 Cl 0.58031(4) 0.37303(2) 0.65360(3) 0.01895(9) Uani 1 1 d . . .
Cl3 Cl 0.5000 0.24215(3) 0.7500 0.01982(11) Uani 1 2 d S T P
Cl4 Cl 0.66225(4) 0.37121(2) 0.86377(3) 0.01873(9) Uani 1 1 d . . .
N1 N 0.35919(11) 0.64902(8) 0.87540(9) 0.0134(2) Uani 1 1 d . . .
C1 C 0.73880(14) 0.55680(10) 0.96566(12) 0.0212(3) Uani 1 1 d . . .
H1A H 0.7819 0.5149 0.9965 0.032 Uiso 1 1 calc R U .
H1B H 0.7732 0.6032 0.9917 0.032 Uiso 1 1 calc R U .
H1C H 0.7297 0.5553 0.9055 0.032 Uiso 1 1 calc R U .
C2 C 0.63272(13) 0.55227(9) 0.97078(10) 0.0169(3) Uani 1 1 d . . .
H2A H 0.6429 0.5525 1.0318 0.020 Uiso 1 1 calc R U .
H2B H 0.5993 0.5047 0.9456 0.020 Uiso 1 1 calc R U .
C3 C 0.55897(14) 0.61595(9) 0.92427(11) 0.0157(3) Uani 1 1 d . . .
H3A H 0.5843 0.6631 0.9552 0.019 Uiso 1 1 calc R U .
H3B H 0.5556 0.6213 0.8653 0.019 Uiso 1 1 calc R U .
C4 C 0.45154(13) 0.59708(9) 0.92192(10) 0.0150(3) Uani 1 1 d . . .
H4A H 0.4585 0.5926 0.9820 0.018 Uiso 1 1 calc R U .
H4B H 0.4324 0.5475 0.8955 0.018 Uiso 1 1 calc R U .
C5 C 0.36531(13) 0.68091(9) 0.79538(10) 0.0143(3) Uani 1 1 d . . .
H5A H 0.3712 0.6397 0.7593 0.017 Uiso 1 1 calc R U .
H5B H 0.4297 0.7110 0.8122 0.017 Uiso 1 1 calc R U .
C6 C 0.27223(14) 0.72885(9) 0.74190(11) 0.0174(3) Uani 1 1 d . . .
H6A H 0.2773 0.7773 0.7704 0.021 Uiso 1 1 calc R U .
H6B H 0.2068 0.7046 0.7379 0.021 Uiso 1 1 calc R U .
C7 C 0.26877(15) 0.74093(10) 0.65159(10) 0.0206(3) Uani 1 1 d . . .
H7A H 0.2726 0.6922 0.6265 0.025 Uiso 1 1 calc R U .
H7B H 0.2008 0.7635 0.6155 0.025 Uiso 1 1 calc R U .
C8 C 0.35540(17) 0.78966(11) 0.64819(13) 0.0291(4) Uani 1 1 d . . .
H8A H 0.3477 0.7948 0.5886 0.044 Uiso 1 1 calc R U .
H8B H 0.4232 0.7671 0.6822 0.044 Uiso 1 1 calc R U .
H8C H 0.3514 0.8386 0.6715 0.044 Uiso 1 1 calc R U .
C9 C 0.5008(2) 0.87858(11) 1.06249(17) 0.0322(5) Uani 1 1 d . . .
H9A H 0.4812 0.9130 1.0981 0.048 Uiso 1 1 calc R U .
H9B H 0.5096 0.9059 1.0160 0.048 Uiso 1 1 calc R U .
H9C H 0.5667 0.8541 1.0977 0.048 Uiso 1 1 calc R U .
C10 C 0.41570(14) 0.82077(10) 1.02477(11) 0.0222(4) Uani 1 1 d . . .
H10A H 0.3491 0.8460 0.9905 0.027 Uiso 1 1 calc R U .
H10B H 0.4063 0.7941 1.0721 0.027 Uiso 1 1 calc R U .
C11 C 0.44005(14) 0.76489(9) 0.96812(11) 0.0191(3) Uani 1 1 d . . .
H11A H 0.4477 0.7906 0.9196 0.023 Uiso 1 1 calc R U .
H11B H 0.5064 0.7391 1.0016 0.023 Uiso 1 1 calc R U .
C12 C 0.35138(13) 0.70958(9) 0.93484(10) 0.0160(3) Uani 1 1 d . . .
H12A H 0.2859 0.7373 0.9041 0.019 Uiso 1 1 calc R U .
H12B H 0.3450 0.6855 0.9848 0.019 Uiso 1 1 calc R U .
C13 C 0.26072(13) 0.60240(9) 0.85324(11) 0.0162(3) Uani 1 1 d . . .
H13A H 0.2667 0.5743 0.9049 0.019 Uiso 1 1 calc R U .
H13B H 0.2003 0.6362 0.8388 0.019 Uiso 1 1 calc R U .
C14 C 0.23782(13) 0.54810(9) 0.77973(11) 0.0179(3) Uani 1 1 d . . .
H14A H 0.2995 0.5162 0.7907 0.021 Uiso 1 1 calc R U .
H14B H 0.2228 0.5755 0.7257 0.021 Uiso 1 1 calc R U .
C15 C 0.14435(15) 0.50052(11) 0.77121(13) 0.0257(4) Uani 1 1 d . . .
H15A H 0.0844 0.5330 0.7643 0.031 Uiso 1 1 calc R U .
H15B H 0.1614 0.4714 0.8244 0.031 Uiso 1 1 calc R U .
C16 C 0.11332(16) 0.44787(11) 0.69490(12) 0.0267(4) Uani 1 1 d . . .
H16A H 0.0527 0.4186 0.6915 0.040 Uiso 1 1 calc R U .
H16B H 0.1718 0.4147 0.7022 0.040 Uiso 1 1 calc R U .
H16C H 0.0956 0.4765 0.6420 0.040 Uiso 1 1 calc R U .

loop_
_atom_site_aniso_label
_atom_site_aniso_U_11
_atom_site_aniso_U_22
_atom_site_aniso_U_33
_atom_site_aniso_U_23
_atom_site_aniso_U_13
_atom_site_aniso_U_12
Ir1 0.01275(5) 0.01221(5) 0.00987(5) 0.000 0.00393(4) 0.000
Cl1 0.0213(3) 0.0125(2) 0.0167(2) 0.000 0.0067(2) 0.000
Cl2 0.0213(2) 0.0224(2) 0.0164(2) 0.00072(12) 0.01107(17) 0.00188(13)
Cl3 0.0240(3) 0.0132(2) 0.0217(3) 0.000 0.0085(2) 0.000
Cl4 0.0153(2) 0.0217(2) 0.0149(2) 0.00113(12) 0.00154(16) 0.00121(12)
N1 0.0135(6) 0.0133(6) 0.0140(6) 0.0006(5) 0.0060(5) -0.0008(5)
C1 0.0172(8) 0.0220(8) 0.0242(8) 0.0027(6) 0.0080(7) 0.0026(6)
C2 0.0171(8) 0.0167(7) 0.0178(7) 0.0025(6) 0.0077(6) 0.0028(6)
C3 0.0150(8) 0.0142(7) 0.0175(8) 0.0014(6) 0.0061(6) 0.0008(6)
C4 0.0145(7) 0.0140(7) 0.0157(7) 0.0034(5) 0.0051(6) 0.0007(6)
C5 0.0154(7) 0.0149(7) 0.0136(7) 0.0016(5) 0.0070(6) 0.0007(6)
C6 0.0176(8) 0.0190(8) 0.0161(7) 0.0018(6) 0.0071(6) 0.0038(6)
C7 0.0248(9) 0.0209(8) 0.0150(7) 0.0022(6) 0.0069(6) 0.0068(7)
C8 0.0365(11) 0.0271(9) 0.0293(10) 0.0089(8) 0.0191(9) 0.0051(8)
C9 0.0300(12) 0.0279(11) 0.0323(12) -0.0108(8) 0.0058(10) -0.0026(8)
C10 0.0186(9) 0.0243(9) 0.0197(8) -0.0066(6) 0.0035(7) 0.0022(7)
C11 0.0194(8) 0.0172(8) 0.0206(8) -0.0037(6) 0.0078(6) -0.0011(6)
C12 0.0186(8) 0.0160(7) 0.0154(7) -0.0021(6) 0.0087(6) -0.0004(6)
C13 0.0138(7) 0.0174(8) 0.0184(7) 0.0001(6) 0.0075(6) -0.0024(6)
C14 0.0156(8) 0.0165(7) 0.0212(8) -0.0013(6) 0.0071(6) -0.0008(6)
C15 0.0212(9) 0.0264(9) 0.0304(9) -0.0057(7) 0.0113(7) -0.0087(7)
C16 0.0241(10) 0.0208(8) 0.0303(9) -0.0037(7) 0.0057(8) -0.0046(7)

loop_
_atom_type_symbol
_atom_type_description
_atom_type_scat_dispersion_real
_atom_type_scat_dispersion_imag
_atom_type_scat_source
C C 0.0033 0.0016 'International Tables Vol C Tables 4.2.6.8 and 6.1.1.4'
H H 0.0000 0.0000 'International Tables Vol C Tables 4.2.6.8 and 6.1.1.4'
N N 0.0061 0.0033 'International Tables Vol C Tables 4.2.6.8 and 6.1.1.4'
Cl Cl 0.1484 0.1585 'International Tables Vol C Tables 4.2.6.8 and 6.1.1.4'
Ir Ir -1.4442 7.9887 'International Tables Vol C Tables 4.2.6.8 and 6.1.1.4'

loop_
_geom_angle_atom_site_label_1
_geom_angle_atom_site_label_2
_geom_angle_atom_site_label_3
_geom_angle
_geom_angle_site_symmetry_1
_geom_angle_site_symmetry_3
Cl4 Ir1 Cl4 179.993(18) 2_656 .
Cl4 Ir1 Cl2 90.200(18) 2_656 2_656
Cl4 Ir1 Cl2 89.798(18) . 2_656
Cl4 Ir1 Cl2 89.800(18) 2_656 .
Cl4 Ir1 Cl2 90.201(18) . .
Cl2 Ir1 Cl2 178.369(18) 2_656 .
Cl4 Ir1 Cl1 89.997(9) 2_656 .
Cl4 Ir1 Cl1 89.996(9) . .
Cl2 Ir1 Cl1 89.185(9) 2_656 .
Cl2 Ir1 Cl1 89.184(9) . .
Cl4 Ir1 Cl3 90.003(9) 2_656 .
Cl4 Ir1 Cl3 90.004(9) . .
Cl2 Ir1 Cl3 90.815(9) 2_656 .
Cl2 Ir1 Cl3 90.816(9) . .
Cl1 Ir1 Cl3 180.0 . .
C5 N1 C12 111.61(12) . .
C5 N1 C13 110.87(12) . .
C12 N1 C13 105.39(12) . .
C5 N1 C4 111.12(12) . .
C12 N1 C4 111.39(12) . .
C13 N1 C4 106.19(12) . .
C2 C1 H1A 109.5 . .
C2 C1 H1B 109.5 . .
H1A C1 H1B 109.5 . .
C2 C1 H1C 109.5 . .
H1A C1 H1C 109.5 . .
H1B C1 H1C 109.5 . .
C1 C2 C3 113.49(14) . .
C1 C2 H2A 108.9 . .
C3 C2 H2A 108.9 . .
C1 C2 H2B 108.9 . .
C3 C2 H2B 108.9 . .
H2A C2 H2B 107.7 . .
C4 C3 C2 107.26(14) . .
C4 C3 H3A 110.3 . .
C2 C3 H3A 110.3 . .
C4 C3 H3B 110.3 . .
C2 C3 H3B 110.3 . .
H3A C3 H3B 108.5 . .
C3 C4 N1 119.52(13) . .
C3 C4 H4A 107.4 . .
N1 C4 H4A 107.4 . .
C3 C4 H4B 107.4 . .
N1 C4 H4B 107.4 . .
H4A C4 H4B 107.0 . .
N1 C5 C6 114.44(13) . .
N1 C5 H5A 108.7 . .
C6 C5 H5A 108.7 . .
N1 C5 H5B 108.7 . .
C6 C5 H5B 108.7 . .
H5A C5 H5B 107.6 . .
C5 C6 C7 110.99(14) . .
C5 C6 H6A 109.4 . .
C7 C6 H6A 109.4 . .
C5 C6 H6B 109.4 . .
C7 C6 H6B 109.4 . .
H6A C6 H6B 108.0 . .
C8 C7 C6 114.42(15) . .
C8 C7 H7A 108.7 . .
C6 C7 H7A 108.7 . .
C8 C7 H7B 108.7 . .
C6 C7 H7B 108.7 . .
H7A C7 H7B 107.6 . .
C7 C8 H8A 109.5 . .
C7 C8 H8B 109.5 . .
H8A C8 H8B 109.5 . .
C7 C8 H8C 109.5 . .
H8A C8 H8C 109.5 . .
H8B C8 H8C 109.5 . .
C10 C9 H9A 109.5 . .
C10 C9 H9B 109.5 . .
H9A C9 H9B 109.5 . .
C10 C9 H9C 109.5 . .
H9A C9 H9C 109.5 . .
H9B C9 H9C 109.5 . .
C9 C10 C11 112.88(17) . .
C9 C10 H10A 109.0 . .
C11 C10 H10A 109.0 . .
C9 C10 H10B 109.0 . .
C11 C10 H10B 109.0 . .
H10A C10 H10B 107.8 . .
C12 C11 C10 108.59(15) . .
C12 C11 H11A 110.0 . .
C10 C11 H11A 110.0 . .
C12 C11 H11B 110.0 . .
C10 C11 H11B 110.0 . .
H11A C11 H11B 108.4 . .
C11 C12 N1 117.30(14) . .
C11 C12 H12A 108.0 . .
N1 C12 H12A 108.0 . .
C11 C12 H12B 108.0 . .
N1 C12 H12B 108.0 . .
H12A C12 H12B 107.2 . .
C14 C13 N1 115.69(13) . .
C14 C13 H13A 108.4 . .
N1 C13 H13A 108.4 . .
C14 C13 H13B 108.4 . .
N1 C13 H13B 108.4 . .
H13A C13 H13B 107.4 . .
C13 C14 C15 109.58(14) . .
C13 C14 H14A 109.8 . .
C15 C14 H14A 109.8 . .
C13 C14 H14B 109.8 . .
C15 C14 H14B 109.8 . .
H14A C14 H14B 108.2 . .
C14 C15 C16 112.08(16) . .
C14 C15 H15A 109.2 . .
C16 C15 H15A 109.2 . .
C14 C15 H15B 109.2 . .
C16 C15 H15B 109.2 . .
H15A C15 H15B 107.9 . .
C15 C16 H16A 109.5 . .
C15 C16 H16B 109.5 . .
H16A C16 H16B 109.5 . .
C15 C16 H16C 109.5 . .
H16A C16 H16C 109.5 . .
H16B C16 H16C 109.5 . .

loop_
_geom_bond_atom_site_label_1
_geom_bond_atom_site_label_2
_geom_bond_distance
_geom_bond_site_symmetry_2
Ir1 Cl4 2.3208(5) 2_656
Ir1 Cl4 2.3208(5) .
Ir1 Cl2 2.3259(5) 2_656
Ir1 Cl2 2.3259(5) .
Ir1 Cl1 2.3300(6) .
Ir1 Cl3 2.3327(6) .
N1 C5 1.511(2) .
N1 C12 1.523(2) .
N1 C13 1.526(2) .
N1 C4 1.535(2) .
C1 C2 1.520(2) .
C1 H1A 0.9800 .
C1 H1B 0.9800 .
C1 H1C 0.9800 .
C2 C3 1.537(2) .
C2 H2A 0.9900 .
C2 H2B 0.9900 .
C3 C4 1.523(2) .
C3 H3A 0.9900 .
C3 H3B 0.9900 .
C4 H4A 0.9900 .
C4 H4B 0.9900 .
C5 C6 1.525(2) .
C5 H5A 0.9900 .
C5 H5B 0.9900 .
C6 C7 1.533(2) .
C6 H6A 0.9900 .
C6 H6B 0.9900 .
C7 C8 1.516(3) .
C7 H7A 0.9900 .
C7 H7B 0.9900 .
C8 H8A 0.9800 .
C8 H8B 0.9800 .
C8 H8C 0.9800 .
C9 C10 1.520(3) .
C9 H9A 0.9800 .
C9 H9B 0.9800 .
C9 H9C 0.9800 .
C10 C11 1.525(2) .
C10 H10A 0.9900 .
C10 H10B 0.9900 .
C11 C12 1.515(2) .
C11 H11A 0.9900 .
C11 H11B 0.9900 .
C12 H12A 0.9900 .
C12 H12B 0.9900 .
C13 C14 1.520(2) .
C13 H13A 0.9900 .
C13 H13B 0.9900 .
C14 C15 1.521(2) .
C14 H14A 0.9900 .
C14 H14B 0.9900 .
C15 C16 1.527(3) .
C15 H15A 0.9900 .
C15 H15B 0.9900 .
C16 H16A 0.9800 .
C16 H16B 0.9800 .
C16 H16C 0.9800 .
